data_7044582
loop_
_publ_author_name
'Sanmartin Matalobos, Jesus'
'Garcia-Deibe, Ana M.'
'Fondo, Matilde'
'Zarepour-Jevinani, Morteza'
'Dom\'inguez-Gonz\'alez, M. R.'
'Bermejo-Barrera, Pilar'

_publ_section_title
;
 Exploration of an Easily Synthesized Fluorescent Probe for Detecting
 Copper in Aqueous Samples
;
_journal_name_full 'Dalton Trans.'
_journal_paper_doi 10.1039/C7DT02872E
_journal_year 2017
_chemical_formula_moiety 'C38 H34 N6 O4 Pd2 S2'
_chemical_formula_sum 'C38 H34 N6 O4 Pd2 S2'
_chemical_formula_weight 915.63
_chemical_name_systematic
;
 ?
;
_space_group_crystal_system monoclinic
_space_group_IT_number 14
_space_group_name_Hall '-P 2yn'
_space_group_name_H-M_alt 'P 1 21/n 1'
_symmetry_space_group_name_Hall '-P 2yn'
_symmetry_space_group_name_H-M 'P 1 21/n 1'
_atom_sites_solution_hydrogens geom
_audit_creation_method SHELXL-2013
_audit_update_record
;
2017-09-28 deposited with the CCDC.
2017-10-27 downloaded from the CCDC.
;
_cell_angle_alpha 90
_cell_angle_beta 90.186(3)
_cell_angle_gamma 90
_cell_formula_units_Z 4
_cell_length_a 12.8836(7)
_cell_length_b 15.6534(9)
_cell_length_c 17.2288(9)
_cell_measurement_reflns_used 1842
_cell_measurement_temperature 100(2)
_cell_measurement_theta_max 25.33
_cell_measurement_theta_min 2.86
_cell_volume 3474.6(3)
_computing_cell_refinement 'Bruker APEX2 software'
_computing_data_collection 'Bruker APEX2 software'
_computing_data_reduction 'Bruker APEX2 software'
_computing_molecular_graphics 'shelXle (C.B. Huebschle)'
_computing_publication_material 'enCIFer 1.6 (CCDC, 2016)'
_computing_structure_refinement 'SHELXL-2013 (Sheldrick, 2013)'
_computing_structure_solution 'SHELXS-2013 (Sheldrick, 2013)'
_diffrn_ambient_temperature 100(2)
_diffrn_measured_fraction_theta_full 0.996
_diffrn_measured_fraction_theta_max 0.993
_diffrn_measurement_device_type 'Bruker X8 KappaAPEXII'
_diffrn_measurement_method 'omega and phi scans'
_diffrn_radiation_type MoK\a
_diffrn_radiation_wavelength 0.71073
_diffrn_reflns_av_R_equivalents 0.0320
_diffrn_reflns_av_unetI/netI 0.0414
_diffrn_reflns_Laue_measured_fraction_full 0.996
_diffrn_reflns_Laue_measured_fraction_max 0.993
_diffrn_reflns_limit_h_max 16
_diffrn_reflns_limit_h_min -16
_diffrn_reflns_limit_k_max 19
_diffrn_reflns_limit_k_min 0
_diffrn_reflns_limit_l_max 21
_diffrn_reflns_limit_l_min 0
_diffrn_reflns_number 51922
_diffrn_reflns_point_group_measured_fraction_full 0.996
_diffrn_reflns_point_group_measured_fraction_max 0.993
_diffrn_reflns_theta_full 25.242
_diffrn_reflns_theta_max 26.408
_diffrn_reflns_theta_min 1.758
_exptl_absorpt_coefficient_mu 1.208
_exptl_absorpt_correction_T_max 0.9763
_exptl_absorpt_correction_T_min 0.6007
_exptl_absorpt_correction_type multi-scan
_exptl_absorpt_process_details 'SADABS (Bruker)'
_exptl_crystal_colour brown
_exptl_crystal_density_diffrn 1.750
_exptl_crystal_description needle
_exptl_crystal_F_000 1840
_exptl_crystal_size_max 0.470
_exptl_crystal_size_mid 0.080
_exptl_crystal_size_min 0.020
_refine_diff_density_max 0.579
_refine_diff_density_min -0.586
_refine_diff_density_rms 0.103
_refine_ls_extinction_method none
_refine_ls_goodness_of_fit_ref 0.970
_refine_ls_hydrogen_treatment constr
_refine_ls_matrix_type full
_refine_ls_number_parameters 470
_refine_ls_number_reflns 7096
_refine_ls_number_restraints 0
_refine_ls_restrained_S_all 0.970
_refine_ls_R_factor_all 0.0541
_refine_ls_R_factor_gt 0.0313
_refine_ls_shift/su_max 0.001
_refine_ls_shift/su_mean 0.000
_refine_ls_structure_factor_coef Fsqd
_refine_ls_weighting_details 'w=1/[\s^2^(Fo^2^)+(0.0379P)^2^+3.2659P] where P=(Fo^2^+2Fc^2^)/3'
_refine_ls_weighting_scheme calc
_refine_ls_wR_factor_gt 0.0640
_refine_ls_wR_factor_ref 0.0725
_reflns_Friedel_coverage 0.000
_reflns_number_gt 5519
_reflns_number_total 7096
_reflns_threshold_expression 'I > 2\s(I)'
_cod_data_source_file c7dt02872e2.cif
_cod_data_source_block Pd2(L)2
_cod_original_cell_volume 3474.55(5)
_cod_database_code 7044582
_shelx_space_group_comment
;
The symmetry employed for this shelxl refinement is uniquely defined
by the following loop, which should always be used as a source of
symmetry information in preference to the above space-group names.
They are only intended as comments.
;
_shelx_estimated_absorpt_t_min 0.601
_shelx_estimated_absorpt_t_max 0.976
_shelxl_version_number 2013-4

loop_
_space_group_symop_operation_xyz
'x, y, z'
'-x+1/2, y+1/2, -z+1/2'
'-x, -y, -z'
'x-1/2, -y-1/2, z-1/2'

loop_
_atom_site_label
_atom_site_type_symbol
_atom_site_fract_x
_atom_site_fract_y
_atom_site_fract_z
_atom_site_U_iso_or_equiv
_atom_site_adp_type
_atom_site_occupancy
_atom_site_site_symmetry_order
_atom_site_calc_flag
_atom_site_refinement_flags_posn
_atom_site_refinement_flags_adp
_atom_site_refinement_flags_occupancy
Pd1 Pd 0.02254(2) 0.14804(2) 0.55497(2) 0.01394(7) Uani 1 1 d . . .
Pd2 Pd 0.19955(2) 0.07327(2) 0.64586(2) 0.01345(7) Uani 1 1 d . . .
N11 N 0.1824(2) 0.14005(16) 0.53992(15) 0.0140(6) Uani 1 1 d . . .
N12 N -0.0082(2) 0.15268(17) 0.43980(15) 0.0163(6) Uani 1 1 d . . .
N13 N -0.1332(2) 0.14585(17) 0.55965(16) 0.0175(6) Uani 1 1 d . . .
N21 N 0.05202(19) 0.11867(17) 0.67031(15) 0.0143(6) Uani 1 1 d . . .
N22 N 0.2003(2) -0.01081(17) 0.73604(15) 0.0159(6) Uani 1 1 d . . .
N23 N 0.3396(2) 0.02199(18) 0.63081(15) 0.0165(6) Uani 1 1 d . . .
C101 C 0.1986(3) 0.3048(2) 0.48040(19) 0.0193(7) Uani 1 1 d . . .
C102 C 0.1105(3) 0.3443(2) 0.5078(2) 0.0236(8) Uani 1 1 d . . .
H102 H 0.0841 0.3312 0.5578 0.028 Uiso 1 1 calc R U .
C103 C 0.0615(3) 0.4034(2) 0.4608(2) 0.0300(9) Uani 1 1 d . . .
H103 H 0.0001 0.4304 0.4788 0.036 Uiso 1 1 calc R U .
C104 C 0.0995(3) 0.4245(2) 0.3877(2) 0.0291(9) Uani 1 1 d . . .
C140 C 0.0437(4) 0.4882(3) 0.3367(3) 0.0458(12) Uani 1 1 d . . .
H14A H -0.0176 0.5099 0.3638 0.069 Uiso 0.5 1 calc R U P
H14B H 0.0222 0.4603 0.2883 0.069 Uiso 0.5 1 calc R U P
H14C H 0.0904 0.5359 0.3247 0.069 Uiso 0.5 1 calc R U P
H14D H 0.0809 0.4942 0.2874 0.069 Uiso 0.5 1 calc R U P
H14E H 0.0412 0.5437 0.3629 0.069 Uiso 0.5 1 calc R U P
H14F H -0.0271 0.4682 0.3265 0.069 Uiso 0.5 1 calc R U P
C105 C 0.1885(3) 0.3844(2) 0.3628(2) 0.0284(9) Uani 1 1 d . . .
H105 H 0.2160 0.3984 0.3133 0.034 Uiso 1 1 calc R U .
C106 C 0.2389(3) 0.3245(2) 0.4081(2) 0.0228(8) Uani 1 1 d . . .
H106 H 0.3001 0.2972 0.3900 0.027 Uiso 1 1 calc R U .
C107 C 0.1966(2) 0.0840(2) 0.46952(18) 0.0162(7) Uani 1 1 d . . .
H10A H 0.1544 0.0317 0.4763 0.019 Uiso 1 1 calc R U .
H10B H 0.2703 0.0663 0.4669 0.019 Uiso 1 1 calc R U .
C108 C 0.1671(3) 0.1252(2) 0.39337(19) 0.0181(7) Uani 1 1 d . . .
S11 S 0.26074(6) 0.22587(5) 0.53832(5) 0.01823(18) Uani 1 1 d . . .
O11 O 0.35512(17) 0.20320(16) 0.49917(14) 0.0245(6) Uani 1 1 d . . .
O12 O 0.26644(18) 0.25627(15) 0.61639(13) 0.0230(5) Uani 1 1 d . . .
C109 C 0.2385(3) 0.1297(2) 0.33343(19) 0.0222(8) Uani 1 1 d . . .
H109 H 0.3057 0.1063 0.3413 0.027 Uiso 1 1 calc R U .
C110 C 0.2153(3) 0.1669(2) 0.2626(2) 0.0263(9) Uani 1 1 d . . .
H110 H 0.2660 0.1694 0.2227 0.032 Uiso 1 1 calc R U .
C111 C 0.1167(3) 0.2005(2) 0.2507(2) 0.0266(8) Uani 1 1 d . . .
H111 H 0.0998 0.2261 0.2023 0.032 Uiso 1 1 calc R U .
C112 C 0.0433(3) 0.1970(2) 0.30869(19) 0.0226(8) Uani 1 1 d . . .
H112 H -0.0236 0.2207 0.3002 0.027 Uiso 1 1 calc R U .
C113 C 0.0668(3) 0.1587(2) 0.37974(18) 0.0174(7) Uani 1 1 d . . .
C114 C -0.1080(3) 0.1442(2) 0.42422(19) 0.0177(7) Uani 1 1 d . . .
H114 H -0.1322 0.1409 0.3721 0.021 Uiso 1 1 calc R U .
C115 C -0.1771(3) 0.1401(2) 0.48625(19) 0.0189(7) Uani 1 1 d . . .
C116 C -0.2858(3) 0.1363(2) 0.4930(2) 0.0225(8) Uani 1 1 d . . .
H116 H -0.3349 0.1318 0.4519 0.027 Uiso 1 1 calc R U .
C117 C -0.3066(3) 0.1406(2) 0.5714(2) 0.0236(8) Uani 1 1 d . . .
H117 H -0.3735 0.1397 0.5946 0.028 Uiso 1 1 calc R U .
C118 C -0.2114(3) 0.1467(2) 0.6109(2) 0.0216(8) Uani 1 1 d . . .
H118 H -0.2035 0.1507 0.6656 0.026 Uiso 1 1 calc R U .
C201 C 0.1133(3) 0.1892(2) 0.81127(19) 0.0170(7) Uani 1 1 d . . .
C202 C 0.0646(3) 0.1847(2) 0.88313(19) 0.0203(7) Uani 1 1 d . . .
H202 H -0.0087 0.1897 0.8869 0.024 Uiso 1 1 calc R U .
C203 C 0.1242(3) 0.1731(2) 0.9486(2) 0.0234(8) Uani 1 1 d . . .
H203 H 0.0914 0.1723 0.9979 0.028 Uiso 1 1 calc R U .
C204 C 0.2311(3) 0.1624(2) 0.9446(2) 0.0227(8) Uani 1 1 d . . .
C240 C 0.2931(3) 0.1450(3) 1.0168(2) 0.0319(9) Uani 1 1 d . . .
H24A H 0.2550 0.1661 1.0621 0.048 Uiso 1 1 calc R U .
H24B H 0.3602 0.1742 1.0135 0.048 Uiso 1 1 calc R U .
H24C H 0.3044 0.0833 1.0220 0.048 Uiso 1 1 calc R U .
C205 C 0.2780(3) 0.1693(2) 0.8719(2) 0.0212(8) Uani 1 1 d . . .
H205 H 0.3512 0.1634 0.8679 0.025 Uiso 1 1 calc R U .
C206 C 0.2202(3) 0.1846(2) 0.8058(2) 0.0193(7) Uani 1 1 d . . .
H206 H 0.2535 0.1919 0.7571 0.023 Uiso 1 1 calc R U .
C207 C -0.0095(3) 0.0418(2) 0.69533(19) 0.0177(7) Uani 1 1 d . . .
H20A H -0.0001 -0.0040 0.6563 0.021 Uiso 1 1 calc R U .
H20B H -0.0840 0.0572 0.6957 0.021 Uiso 1 1 calc R U .
S21 S 0.03400(6) 0.20360(5) 0.72842(5) 0.01705(18) Uani 1 1 d . . .
O21 O -0.07212(17) 0.20285(15) 0.75430(13) 0.0222(5) Uani 1 1 d . . .
O22 O 0.07029(19) 0.27687(15) 0.68663(13) 0.0224(5) Uani 1 1 d . . .
C208 C 0.0193(3) 0.0068(2) 0.77391(19) 0.0182(7) Uani 1 1 d . . .
C209 C -0.0577(3) -0.0019(2) 0.8296(2) 0.0228(8) Uani 1 1 d . . .
H209 H -0.1262 0.0165 0.8179 0.027 Uiso 1 1 calc R U .
C210 C -0.0368(3) -0.0366(2) 0.9012(2) 0.0272(8) Uani 1 1 d . . .
H210 H -0.0909 -0.0429 0.9381 0.033 Uiso 1 1 calc R U .
C211 C 0.0627(3) -0.0621(2) 0.9194(2) 0.0263(8) Uani 1 1 d . . .
H211 H 0.0770 -0.0866 0.9687 0.032 Uiso 1 1 calc R U .
C212 C 0.1420(3) -0.0523(2) 0.8660(2) 0.0226(8) Uani 1 1 d . . .
H212 H 0.2110 -0.0679 0.8795 0.027 Uiso 1 1 calc R U .
C213 C 0.1205(3) -0.0196(2) 0.79248(19) 0.0181(7) Uani 1 1 d . . .
C214 C 0.2819(2) -0.0606(2) 0.73710(18) 0.0174(7) Uani 1 1 d . . .
H214 H 0.2886 -0.1055 0.7739 0.021 Uiso 1 1 calc R U .
C215 C 0.3594(3) -0.0448(2) 0.68142(18) 0.0169(7) Uani 1 1 d . . .
C216 C 0.4590(3) -0.0769(2) 0.66745(19) 0.0184(7) Uani 1 1 d . . .
H216 H 0.4920 -0.1231 0.6933 0.022 Uiso 1 1 calc R U .
C217 C 0.4992(3) -0.0277(2) 0.60847(19) 0.0207(8) Uani 1 1 d . . .
H217 H 0.5662 -0.0337 0.5861 0.025 Uiso 1 1 calc R U .
C218 C 0.4244(2) 0.0326(2) 0.58726(19) 0.0194(7) Uani 1 1 d . . .
H218 H 0.4325 0.0747 0.5480 0.023 Uiso 1 1 calc R U .

loop_
_atom_site_aniso_label
_atom_site_aniso_U_11
_atom_site_aniso_U_22
_atom_site_aniso_U_33
_atom_site_aniso_U_23
_atom_site_aniso_U_13
_atom_site_aniso_U_12
Pd1 0.01368(13) 0.01322(14) 0.01492(13) -0.00072(10) 0.00017(9) -0.00025(10)
Pd2 0.01395(13) 0.01256(14) 0.01385(12) 0.00067(10) 0.00163(9) 0.00060(10)
N11 0.0154(14) 0.0114(14) 0.0153(13) 0.0001(11) 0.0008(11) -0.0009(11)
N12 0.0200(15) 0.0113(14) 0.0176(14) -0.0004(11) -0.0015(11) -0.0002(12)
N13 0.0135(14) 0.0169(15) 0.0221(14) -0.0006(12) 0.0003(11) -0.0020(12)
N21 0.0133(14) 0.0110(14) 0.0186(14) -0.0036(11) 0.0021(11) 0.0006(11)
N22 0.0210(15) 0.0123(15) 0.0143(13) 0.0013(11) 0.0043(11) 0.0000(12)
N23 0.0173(14) 0.0175(16) 0.0149(14) -0.0004(11) -0.0006(11) 0.0013(12)
C101 0.0218(18) 0.0111(18) 0.0249(18) 0.0030(14) -0.0034(14) -0.0065(14)
C102 0.029(2) 0.0155(19) 0.0268(19) 0.0027(15) 0.0001(16) -0.0009(16)
C103 0.033(2) 0.021(2) 0.037(2) 0.0020(17) 0.0012(18) 0.0036(17)
C104 0.033(2) 0.018(2) 0.037(2) 0.0075(17) -0.0100(18) -0.0065(17)
C140 0.055(3) 0.038(3) 0.045(3) 0.017(2) -0.010(2) 0.005(2)
C105 0.038(2) 0.024(2) 0.0224(18) 0.0095(16) -0.0035(16) -0.0145(18)
C106 0.0217(19) 0.021(2) 0.0261(19) 0.0033(15) 0.0017(15) -0.0077(15)
C107 0.0161(17) 0.0147(18) 0.0178(16) 0.0005(13) 0.0027(13) 0.0000(14)
C108 0.0231(18) 0.0132(18) 0.0179(16) -0.0015(13) 0.0008(14) -0.0033(14)
S11 0.0170(4) 0.0154(4) 0.0223(4) 0.0034(3) -0.0006(3) -0.0031(3)
O11 0.0143(12) 0.0240(14) 0.0354(14) 0.0072(11) 0.0038(10) -0.0006(10)
O12 0.0264(13) 0.0192(13) 0.0234(13) 0.0026(10) -0.0040(10) -0.0062(11)
C109 0.0211(18) 0.021(2) 0.0243(18) 0.0014(15) 0.0030(15) -0.0021(15)
C110 0.028(2) 0.036(2) 0.0146(17) 0.0039(15) 0.0032(15) -0.0070(17)
C111 0.037(2) 0.024(2) 0.0184(17) 0.0018(15) -0.0024(16) -0.0045(17)
C112 0.0275(19) 0.0187(19) 0.0216(18) -0.0010(15) -0.0056(15) -0.0002(15)
C113 0.0245(18) 0.0118(17) 0.0158(16) -0.0024(13) 0.0017(14) -0.0016(14)
C114 0.0214(18) 0.0125(17) 0.0193(16) -0.0011(14) -0.0042(14) 0.0016(14)
C115 0.0223(18) 0.0129(18) 0.0216(17) -0.0024(14) -0.0067(14) 0.0003(14)
C116 0.0198(18) 0.0171(19) 0.0306(19) -0.0047(15) -0.0057(15) 0.0011(15)
C117 0.0151(17) 0.024(2) 0.032(2) -0.0019(16) 0.0001(15) -0.0032(15)
C118 0.0208(18) 0.0187(19) 0.0253(18) 0.0008(15) 0.0035(15) -0.0008(15)
C201 0.0235(18) 0.0088(17) 0.0189(17) -0.0015(13) 0.0008(14) 0.0013(14)
C202 0.0225(18) 0.0164(19) 0.0221(18) -0.0018(14) 0.0025(14) -0.0010(15)
C203 0.031(2) 0.0194(19) 0.0196(18) 0.0003(15) 0.0046(15) -0.0047(16)
C204 0.030(2) 0.0149(19) 0.0227(18) -0.0011(14) -0.0026(15) -0.0007(15)
C240 0.033(2) 0.032(2) 0.030(2) 0.0032(18) -0.0077(17) 0.0026(18)
C205 0.0179(18) 0.0151(18) 0.030(2) -0.0049(15) 0.0001(15) 0.0001(14)
C206 0.0239(19) 0.0144(18) 0.0198(17) -0.0042(14) 0.0037(14) -0.0003(14)
C207 0.0166(17) 0.0154(18) 0.0210(17) -0.0007(14) 0.0025(14) -0.0036(14)
S21 0.0191(4) 0.0151(4) 0.0169(4) -0.0027(3) 0.0003(3) 0.0018(3)
O21 0.0172(12) 0.0253(14) 0.0240(13) -0.0055(11) 0.0012(10) 0.0062(10)
O22 0.0334(14) 0.0148(13) 0.0191(12) 0.0002(10) 0.0012(10) 0.0007(11)
C208 0.0193(17) 0.0130(18) 0.0222(17) -0.0004(14) 0.0046(14) -0.0020(14)
C209 0.0195(18) 0.0194(19) 0.0296(19) 0.0004(16) 0.0055(15) 0.0008(15)
C210 0.031(2) 0.025(2) 0.026(2) 0.0045(16) 0.0142(16) -0.0001(17)
C211 0.039(2) 0.021(2) 0.0186(18) 0.0063(15) 0.0092(16) 0.0028(17)
C212 0.0242(19) 0.019(2) 0.0245(18) 0.0020(15) 0.0046(15) 0.0056(15)
C213 0.0224(18) 0.0114(17) 0.0205(17) -0.0013(13) 0.0067(14) -0.0022(14)
C214 0.0209(18) 0.0174(19) 0.0139(16) -0.0014(13) -0.0021(13) 0.0003(14)
C215 0.0214(18) 0.0140(18) 0.0152(16) -0.0027(13) -0.0030(14) 0.0022(14)
C216 0.0184(17) 0.0182(19) 0.0184(16) 0.0007(14) -0.0005(13) 0.0013(14)
C217 0.0155(17) 0.027(2) 0.0200(17) 0.0000(15) 0.0028(14) 0.0015(15)
C218 0.0141(17) 0.024(2) 0.0196(17) 0.0035(15) 0.0022(14) -0.0006(14)

loop_
_atom_type_symbol
_atom_type_description
_atom_type_scat_dispersion_real
_atom_type_scat_dispersion_imag
_atom_type_scat_source
C C 0.0033 0.0016 'International Tables Vol C Tables 4.2.6.8 and 6.1.1.4'
H H 0.0000 0.0000 'International Tables Vol C Tables 4.2.6.8 and 6.1.1.4'
N N 0.0061 0.0033 'International Tables Vol C Tables 4.2.6.8 and 6.1.1.4'
O O 0.0106 0.0060 'International Tables Vol C Tables 4.2.6.8 and 6.1.1.4'
S S 0.1246 0.1234 'International Tables Vol C Tables 4.2.6.8 and 6.1.1.4'
Pd Pd -0.9988 1.0072 'International Tables Vol C Tables 4.2.6.8 and 6.1.1.4'

loop_
_geom_angle_atom_site_label_1
_geom_angle_atom_site_label_2
_geom_angle_atom_site_label_3
_geom_angle
N13 Pd1 N12 81.24(11)
N13 Pd1 N21 97.91(10)
N12 Pd1 N21 169.24(10)
N13 Pd1 N11 173.42(11)
N12 Pd1 N11 94.04(10)
N21 Pd1 N11 85.86(10)
N13 Pd1 Pd2 136.90(8)
N12 Pd1 Pd2 132.21(8)
N21 Pd1 Pd2 43.67(7)
N11 Pd1 Pd2 44.80(7)
N23 Pd2 N22 80.63(11)
N23 Pd2 N21 174.54(11)
N22 Pd2 N21 93.92(11)
N23 Pd2 N11 100.32(10)
N22 Pd2 N11 168.08(10)
N21 Pd2 N11 84.97(10)
N23 Pd2 Pd1 140.93(8)
N22 Pd2 Pd1 130.69(8)
N21 Pd2 Pd1 43.66(7)
N11 Pd2 Pd1 43.88(7)
C107 N11 S11 112.2(2)
C107 N11 Pd1 104.96(18)
S11 N11 Pd1 123.31(14)
C107 N11 Pd2 113.17(19)
S11 N11 Pd2 110.36(13)
Pd1 N11 Pd2 91.32(10)
C114 N12 C113 121.6(3)
C114 N12 Pd1 112.5(2)
C113 N12 Pd1 125.8(2)
C118 N13 C115 107.2(3)
C118 N13 Pd1 141.1(2)
C115 N13 Pd1 111.7(2)
C207 N21 S21 112.8(2)
C207 N21 Pd2 105.53(19)
S21 N21 Pd2 121.37(14)
C207 N21 Pd1 110.91(18)
S21 N21 Pd1 111.73(14)
Pd2 N21 Pd1 92.67(10)
C214 N22 C213 120.9(3)
C214 N22 Pd2 113.4(2)
C213 N22 Pd2 125.6(2)
C218 N23 C215 107.4(3)
C218 N23 Pd2 139.8(2)
C215 N23 Pd2 112.8(2)
C102 C101 C106 121.4(3)
C102 C101 S11 119.4(3)
C106 C101 S11 119.3(3)
C101 C102 C103 118.4(3)
C101 C102 H102 120.8
C103 C102 H102 120.8
C102 C103 C104 121.8(4)
C102 C103 H103 119.1
C104 C103 H103 119.1
C105 C104 C103 118.0(3)
C105 C104 C140 121.0(4)
C103 C104 C140 121.0(4)
C104 C140 H14A 109.5
C104 C140 H14B 109.5
H14A C140 H14B 109.5
C104 C140 H14C 109.5
H14A C140 H14C 109.5
H14B C140 H14C 109.5
C104 C140 H14D 109.5
H14A C140 H14D 141.1
H14B C140 H14D 56.3
H14C C140 H14D 56.3
C104 C140 H14E 109.5
H14A C140 H14E 56.3
H14B C140 H14E 141.1
H14C C140 H14E 56.3
H14D C140 H14E 109.5
C104 C140 H14F 109.5
H14A C140 H14F 56.3
H14B C140 H14F 56.3
H14C C140 H14F 141.1
H14D C140 H14F 109.5
H14E C140 H14F 109.5
C104 C105 C106 121.7(3)
C104 C105 H105 119.2
C106 C105 H105 119.2
C105 C106 C101 118.7(4)
C105 C106 H106 120.6
C101 C106 H106 120.6
N11 C107 C108 114.8(3)
N11 C107 H10A 108.6
C108 C107 H10A 108.6
N11 C107 H10B 108.6
C108 C107 H10B 108.6
H10A C107 H10B 107.6
C109 C108 C113 117.7(3)
C109 C108 C107 120.2(3)
C113 C108 C107 122.1(3)
O12 S11 O11 118.90(15)
O12 S11 N11 106.25(14)
O11 S11 N11 108.65(14)
O12 S11 C101 108.59(16)
O11 S11 C101 106.78(15)
N11 S11 C101 107.16(14)
C110 C109 C108 122.4(3)
C110 C109 H109 118.8
C108 C109 H109 118.8
C109 C110 C111 118.9(3)
C109 C110 H110 120.5
C111 C110 H110 120.5
C112 C111 C110 120.4(3)
C112 C111 H111 119.8
C110 C111 H111 119.8
C111 C112 C113 120.3(3)
C111 C112 H112 119.8
C113 C112 H112 119.8
C112 C113 C108 120.1(3)
C112 C113 N12 121.4(3)
C108 C113 N12 118.5(3)
N12 C114 C115 118.2(3)
N12 C114 H114 120.9
C115 C114 H114 120.9
N13 C115 C114 115.9(3)
N13 C115 C116 109.3(3)
C114 C115 C116 134.6(3)
C117 C116 C115 106.0(3)
C117 C116 H116 127.0
C115 C116 H116 127.0
C116 C117 C118 107.8(3)
C116 C117 H117 126.1
C118 C117 H117 126.1
N13 C118 C117 109.7(3)
N13 C118 H118 125.1
C117 C118 H118 125.1
C206 C201 C202 120.6(3)
C206 C201 S21 121.7(3)
C202 C201 S21 117.7(3)
C203 C202 C201 119.0(3)
C203 C202 H202 120.5
C201 C202 H202 120.5
C202 C203 C204 121.8(3)
C202 C203 H203 119.1
C204 C203 H203 119.1
C203 C204 C205 117.8(3)
C203 C204 C240 120.3(3)
C205 C204 C240 121.8(3)
C204 C240 H24A 109.5
C204 C240 H24B 109.5
H24A C240 H24B 109.5
C204 C240 H24C 109.5
H24A C240 H24C 109.5
H24B C240 H24C 109.5
C206 C205 C204 121.3(3)
C206 C205 H205 119.4
C204 C205 H205 119.4
C201 C206 C205 119.2(3)
C201 C206 H206 120.4
C205 C206 H206 120.4
N21 C207 C208 114.9(3)
N21 C207 H20A 108.6
C208 C207 H20A 108.6
N21 C207 H20B 108.6
C208 C207 H20B 108.6
H20A C207 H20B 107.5
O22 S21 O21 118.28(15)
O22 S21 N21 106.72(14)
O21 S21 N21 108.13(14)
O22 S21 C201 108.60(15)
O21 S21 C201 107.22(15)
N21 S21 C201 107.45(14)
C209 C208 C213 118.6(3)
C209 C208 C207 118.9(3)
C213 C208 C207 122.5(3)
C210 C209 C208 121.4(3)
C210 C209 H209 119.3
C208 C209 H209 119.3
C209 C210 C211 119.8(3)
C209 C210 H210 120.1
C211 C210 H210 120.1
C210 C211 C212 120.3(3)
C210 C211 H211 119.8
C212 C211 H211 119.8
C211 C212 C213 120.0(3)
C211 C212 H212 120.0
C213 C212 H212 120.0
C212 C213 C208 119.8(3)
C212 C213 N22 121.0(3)
C208 C213 N22 119.2(3)
N22 C214 C215 117.2(3)
N22 C214 H214 121.4
C215 C214 H214 121.4
N23 C215 C216 109.3(3)
N23 C215 C214 115.6(3)
C216 C215 C214 134.9(3)
C217 C216 C215 105.9(3)
C217 C216 H216 127.1
C215 C216 H216 127.1
C216 C217 C218 108.0(3)
C216 C217 H217 126.0
C218 C217 H217 126.0
N23 C218 C217 109.5(3)
N23 C218 H218 125.3
C217 C218 H218 125.3

loop_
_geom_bond_atom_site_label_1
_geom_bond_atom_site_label_2
_geom_bond_distance
Pd1 N13 2.009(3)
Pd1 N12 2.024(3)
Pd1 N21 2.074(3)
Pd1 N11 2.080(3)
Pd1 Pd2 3.0000(8)
Pd2 N23 1.993(3)
Pd2 N22 2.036(3)
Pd2 N21 2.074(3)
Pd2 N11 2.115(3)
N11 C107 1.509(4)
N11 S11 1.681(3)
N12 C114 1.320(4)
N12 C113 1.421(4)
N13 C118 1.342(4)
N13 C115 1.387(4)
N21 C207 1.505(4)
N21 S21 1.681(3)
N22 C214 1.309(4)
N22 C213 1.424(4)
N23 C218 1.338(4)
N23 C215 1.384(4)
C101 C102 1.377(5)
C101 C106 1.386(5)
C101 S11 1.778(3)
C102 C103 1.381(5)
C102 H102 0.9500
C103 C104 1.393(5)
C103 H103 0.9500
C104 C105 1.376(6)
C104 C140 1.510(5)
C140 H14A 0.9800
C140 H14B 0.9800
C140 H14C 0.9800
C140 H14D 0.9800
C140 H14E 0.9800
C140 H14F 0.9800
C105 C106 1.381(5)
C105 H105 0.9500
C106 H106 0.9500
C107 C108 1.510(4)
C107 H10A 0.9900
C107 H10B 0.9900
C108 C109 1.387(5)
C108 C113 1.413(5)
S11 O12 1.428(2)
S11 O11 1.437(2)
C109 C110 1.384(5)
C109 H109 0.9500
C110 C111 1.389(5)
C110 H110 0.9500
C111 C112 1.380(5)
C111 H111 0.9500
C112 C113 1.395(5)
C112 H112 0.9500
C114 C115 1.394(5)
C114 H114 0.9500
C115 C116 1.407(5)
C116 C117 1.381(5)
C116 H116 0.9500
C117 C118 1.404(5)
C117 H117 0.9500
C118 H118 0.9500
C201 C206 1.383(5)
C201 C202 1.391(5)
C201 S21 1.767(3)
C202 C203 1.373(5)
C202 H202 0.9500
C203 C204 1.390(5)
C203 H203 0.9500
C204 C205 1.397(5)
C204 C240 1.502(5)
C240 H24A 0.9800
C240 H24B 0.9800
C240 H24C 0.9800
C205 C206 1.379(5)
C205 H205 0.9500
C206 H206 0.9500
C207 C208 1.506(5)
C207 H20A 0.9900
C207 H20B 0.9900
S21 O22 1.433(2)
S21 O21 1.440(2)
C208 C209 1.388(5)
C208 C213 1.404(5)
C209 C210 1.373(5)
C209 H209 0.9500
C210 C211 1.379(5)
C210 H210 0.9500
C211 C212 1.385(5)
C211 H211 0.9500
C212 C213 1.393(5)
C212 H212 0.9500
C214 C215 1.409(5)
C214 H214 0.9500
C215 C216 1.400(5)
C216 C217 1.377(5)
C216 H216 0.9500
C217 C218 1.397(5)
C217 H217 0.9500
C218 H218 0.9500

loop_
_geom_torsion_atom_site_label_1
_geom_torsion_atom_site_label_2
_geom_torsion_atom_site_label_3
_geom_torsion_atom_site_label_4
_geom_torsion
C106 C101 C102 C103 1.2(5)
S11 C101 C102 C103 -177.9(3)
C101 C102 C103 C104 -0.9(6)
C102 C103 C104 C105 0.1(6)
C102 C103 C104 C140 179.0(4)
C103 C104 C105 C106 0.5(6)
C140 C104 C105 C106 -178.4(4)
C104 C105 C106 C101 -0.3(5)
C102 C101 C106 C105 -0.6(5)
S11 C101 C106 C105 178.5(3)
S11 N11 C107 C108 -64.3(3)
Pd1 N11 C107 C108 71.9(3)
Pd2 N11 C107 C108 170.0(2)
N11 C107 C108 C109 124.2(3)
N11 C107 C108 C113 -57.1(4)
C107 N11 S11 O12 -160.7(2)
Pd1 N11 S11 O12 72.35(19)
Pd2 N11 S11 O12 -33.51(17)
C107 N11 S11 O11 -31.7(2)
Pd1 N11 S11 O11 -158.63(15)
Pd2 N11 S11 O11 95.52(16)
C107 N11 S11 C101 83.4(2)
Pd1 N11 S11 C101 -43.6(2)
Pd2 N11 S11 C101 -149.45(15)
C102 C101 S11 O12 -44.6(3)
C106 C101 S11 O12 136.4(3)
C102 C101 S11 O11 -173.9(3)
C106 C101 S11 O11 7.0(3)
C102 C101 S11 N11 69.8(3)
C106 C101 S11 N11 -109.3(3)
C113 C108 C109 C110 1.3(5)
C107 C108 C109 C110 -179.9(3)
C108 C109 C110 C111 -0.5(6)
C109 C110 C111 C112 0.2(5)
C110 C111 C112 C113 -0.7(5)
C111 C112 C113 C108 1.6(5)
C111 C112 C113 N12 -178.6(3)
C109 C108 C113 C112 -1.9(5)
C107 C108 C113 C112 179.4(3)
C109 C108 C113 N12 178.3(3)
C107 C108 C113 N12 -0.4(5)
C114 N12 C113 C112 32.0(5)
Pd1 N12 C113 C112 -152.2(3)
C114 N12 C113 C108 -148.2(3)
Pd1 N12 C113 C108 27.6(4)
C113 N12 C114 C115 -178.9(3)
Pd1 N12 C114 C115 4.8(4)
C118 N13 C115 C114 175.9(3)
Pd1 N13 C115 C114 -5.1(4)
C118 N13 C115 C116 -0.7(4)
Pd1 N13 C115 C116 178.3(2)
N12 C114 C115 N13 0.2(5)
N12 C114 C115 C116 175.6(4)
N13 C115 C116 C117 0.5(4)
C114 C115 C116 C117 -175.1(4)
C115 C116 C117 C118 -0.2(4)
C115 N13 C118 C117 0.6(4)
Pd1 N13 C118 C117 -177.9(3)
C116 C117 C118 N13 -0.2(4)
C206 C201 C202 C203 -1.9(5)
S21 C201 C202 C203 179.6(3)
C201 C202 C203 C204 -2.5(5)
C202 C203 C204 C205 4.1(5)
C202 C203 C204 C240 -176.6(3)
C203 C204 C205 C206 -1.3(5)
C240 C204 C205 C206 179.5(3)
C202 C201 C206 C205 4.6(5)
S21 C201 C206 C205 -177.0(3)
C204 C205 C206 C201 -3.0(5)
S21 N21 C207 C208 -63.2(3)
Pd2 N21 C207 C208 71.5(3)
Pd1 N21 C207 C208 170.6(2)
C207 N21 S21 O22 -163.2(2)
Pd2 N21 S21 O22 70.10(19)
Pd1 N21 S21 O22 -37.45(17)
C207 N21 S21 O21 -35.0(2)
Pd2 N21 S21 O21 -161.66(15)
Pd1 N21 S21 O21 90.79(16)
C207 N21 S21 C201 80.4(2)
Pd2 N21 S21 C201 -46.2(2)
Pd1 N21 S21 C201 -153.78(14)
C206 C201 S21 O22 -52.9(3)
C202 C201 S21 O22 125.5(3)
C206 C201 S21 O21 178.2(3)
C202 C201 S21 O21 -3.3(3)
C206 C201 S21 N21 62.2(3)
C202 C201 S21 N21 -119.4(3)
N21 C207 C208 C209 124.6(3)
N21 C207 C208 C213 -57.2(4)
C213 C208 C209 C210 -0.9(5)
C207 C208 C209 C210 177.4(3)
C208 C209 C210 C211 1.1(6)
C209 C210 C211 C212 0.6(6)
C210 C211 C212 C213 -2.6(5)
C211 C212 C213 C208 2.8(5)
C211 C212 C213 N22 -178.6(3)
C209 C208 C213 C212 -1.1(5)
C207 C208 C213 C212 -179.3(3)
C209 C208 C213 N22 -179.8(3)
C207 C208 C213 N22 2.0(5)
C214 N22 C213 C212 27.3(5)
Pd2 N22 C213 C212 -155.0(3)
C214 N22 C213 C208 -154.0(3)
Pd2 N22 C213 C208 23.6(4)
C213 N22 C214 C215 -177.0(3)
Pd2 N22 C214 C215 5.0(4)
C218 N23 C215 C216 -1.0(4)
Pd2 N23 C215 C216 -179.7(2)
C218 N23 C215 C214 174.5(3)
Pd2 N23 C215 C214 -4.2(3)
N22 C214 C215 N23 -0.6(4)
N22 C214 C215 C216 173.4(4)
N23 C215 C216 C217 0.8(4)
C214 C215 C216 C217 -173.5(4)
C215 C216 C217 C218 -0.3(4)
C215 N23 C218 C217 0.8(4)
Pd2 N23 C218 C217 178.9(3)
C216 C217 C218 N23 -0.3(4)
